data_7153995
loop_
_publ_author_name
'Kinthada, Lakshmana K.'
'Ghosh, Santanu'
'Babu, K. Naresh'
'Sharique, Mohd'
'Biswas, Soumava'
'Bisai, Alakesh'

_publ_section_title
;
 Friedel-Crafts alkylations of electron-rich aromatics with
 3-hydroxy-2-oxindoles: scope and limitations.
;
_journal_issue 41
_journal_name_full 'Organic &amp; biomolecular chemistry'
_journal_page_first 8152
_journal_page_last 8173
_journal_paper_doi 10.1039/c4ob01264j
_journal_volume 12
_journal_year 2014
_chemical_formula_sum 'C22 H18 Cl3 N O2'
_chemical_formula_weight 434.72
_chemical_name_systematic
; 
 ? 
;
_space_group_IT_number 2
_symmetry_space_group_name_Hall '-P 1'
_symmetry_space_group_name_H-M 'P -1'
_atom_sites_solution_hydrogens geom
_atom_sites_solution_primary direct
_atom_sites_solution_secondary difmap
_audit_creation_method SHELXL-97
_cell_angle_alpha 101.315(16)
_cell_angle_beta 101.159(16)
_cell_angle_gamma 110.480(17)
_cell_formula_units_Z 2
_cell_length_a 8.910(3)
_cell_length_b 9.482(3)
_cell_length_c 14.090(5)
_cell_measurement_temperature 293(2)
_cell_volume 1048.0(6)
_computing_structure_refinement 'SHELXL-97 (Sheldrick, 2008)'
_computing_structure_solution 'SHELXS-97 (Sheldrick, 2008)'
_diffrn_ambient_temperature 293(2)
_diffrn_measured_fraction_theta_full 0.979
_diffrn_measured_fraction_theta_max 0.979
_diffrn_radiation_monochromator graphite
_diffrn_radiation_source 'fine-focus sealed tube'
_diffrn_radiation_type MoK\a
_diffrn_radiation_wavelength 0.71073
_diffrn_reflns_av_R_equivalents 0.0000
_diffrn_reflns_av_sigmaI/netI 0.0519
_diffrn_reflns_limit_h_max 10
_diffrn_reflns_limit_h_min -10
_diffrn_reflns_limit_k_max 11
_diffrn_reflns_limit_k_min -11
_diffrn_reflns_limit_l_max 15
_diffrn_reflns_limit_l_min 0
_diffrn_reflns_number 3028
_diffrn_reflns_theta_full 25.44
_diffrn_reflns_theta_max 25.44
_diffrn_reflns_theta_min 1.54
_exptl_absorpt_coefficient_mu 0.455
_exptl_crystal_density_diffrn 1.378
_exptl_crystal_density_method 'not measured'
_exptl_crystal_F_000 448
_refine_diff_density_max 0.668
_refine_diff_density_min -0.863
_refine_diff_density_rms 0.070
_refine_ls_extinction_method none
_refine_ls_goodness_of_fit_ref 1.162
_refine_ls_hydrogen_treatment mixed
_refine_ls_matrix_type full
_refine_ls_number_parameters 258
_refine_ls_number_reflns 3028
_refine_ls_number_restraints 0
_refine_ls_restrained_S_all 1.162
_refine_ls_R_factor_all 0.1051
_refine_ls_R_factor_gt 0.0675
_refine_ls_shift/su_max 0.000
_refine_ls_shift/su_mean 0.000
_refine_ls_structure_factor_coef Fsqd
_refine_ls_weighting_details 'calc w=1/[\s^2^(Fo^2^)+(0.0100P)^2^+2.2853P] where P=(Fo^2^+2Fc^2^)/3'
_refine_ls_weighting_scheme calc
_refine_ls_wR_factor_gt 0.1197
_refine_ls_wR_factor_ref 0.1362
_reflns_number_gt 1930
_reflns_number_total 3028
_reflns_threshold_expression >2sigma(I)
_cod_data_source_file c4ob01264j2.cif
_cod_data_source_block platon
_cod_depositor_comments 'Adding full bibliography for 7153994--7153996.cif.'
_cod_original_sg_symbol_H-M P-1
_cod_database_code 7153995

loop_
_symmetry_equiv_pos_as_xyz
'x, y, z'
'-x, -y, -z'

loop_
_atom_site_label
_atom_site_type_symbol
_atom_site_fract_x
_atom_site_fract_y
_atom_site_fract_z
_atom_site_U_iso_or_equiv
_atom_site_adp_type
_atom_site_occupancy
_atom_site_symmetry_multiplicity
_atom_site_calc_flag
_atom_site_refinement_flags
O1 O 0.6648(4) 0.5489(3) 0.2747(2) 0.0379(8) Uani 1 1 d .
H1 H 0.6920 0.6346 0.3135 0.057 Uiso 1 1 d R
O3 O 0.8357(4) 0.8377(3) 0.4012(2) 0.0369(8) Uani 1 1 d .
N1 N 1.0657(5) 1.0301(4) 0.3856(3) 0.0340(10) Uani 1 1 d .
C19 C 0.5196(7) 0.9234(6) 0.1488(4) 0.0591(16) Uani 1 1 d .
H19 H 0.4748 0.9929 0.1740 0.071 Uiso 1 1 calc R
C20 C 0.6609(6) 0.9214(5) 0.2092(4) 0.0453(13) Uani 1 1 d .
H20 H 0.7106 0.9903 0.2741 0.054 Uiso 1 1 calc R
C21 C 0.4443(6) 0.8237(6) 0.0518(4) 0.0463(13) Uani 1 1 d .
H21 H 0.3509 0.8272 0.0112 0.056 Uiso 1 1 calc R
C22 C 0.5091(5) 0.7192(5) 0.0163(3) 0.0388(12) Uani 1 1 d .
H22 H 0.4585 0.6504 -0.0486 0.047 Uiso 1 1 calc R
C23 C 0.6506(5) 0.7158(5) 0.0771(3) 0.0305(10) Uani 1 1 d .
H23 H 0.6930 0.6441 0.0523 0.037 Uiso 1 1 calc R
C24 C 0.7291(5) 0.8175(5) 0.1738(3) 0.0249(10) Uani 1 1 d .
C25 C 0.9107(5) 0.6670(4) 0.2195(3) 0.0248(10) Uani 1 1 d .
C26 C 0.7976(5) 0.5412(5) 0.2403(3) 0.0302(10) Uani 1 1 d .
C27 C 0.8109(6) 0.3977(5) 0.2234(3) 0.0358(11) Uani 1 1 d .
H27 H 0.7352 0.3146 0.2382 0.043 Uiso 1 1 calc R
C28 C 1.0486(6) 0.4977(5) 0.1623(3) 0.0329(11) Uani 1 1 d .
C29 C 1.0360(5) 0.6422(5) 0.1820(3) 0.0287(10) Uani 1 1 d .
H29 H 1.1145 0.7260 0.1695 0.034 Uiso 1 1 calc R
C30 C 0.9353(6) 0.3764(5) 0.1849(3) 0.0375(12) Uani 1 1 d .
H30 H 0.9426 0.2794 0.1740 0.045 Uiso 1 1 calc R
C31 C 1.1362(5) 1.0681(5) 0.3082(3) 0.0285(10) Uani 1 1 d .
C32 C 1.0398(5) 0.9529(4) 0.2175(3) 0.0253(10) Uani 1 1 d .
C33 C 1.0789(5) 0.9694(5) 0.1290(3) 0.0280(10) Uani 1 1 d .
H33 H 1.0135 0.8956 0.0673 0.034 Uiso 1 1 calc R
C34 C 1.2187(5) 1.0993(5) 0.1350(4) 0.0356(11) Uani 1 1 d .
H34 H 1.2481 1.1117 0.0764 0.043 Uiso 1 1 calc R
C35 C 1.3156(5) 1.2111(5) 0.2263(4) 0.0388(12) Uani 1 1 d .
H35 H 1.4092 1.2964 0.2279 0.047 Uiso 1 1 calc R
C36 C 1.2753(5) 1.1978(5) 0.3151(4) 0.0381(12) Uani 1 1 d .
H36 H 1.3391 1.2729 0.3766 0.046 Uiso 1 1 calc R
C39 C 1.1826(7) 0.4776(6) 0.1162(4) 0.0520(14) Uani 1 1 d .
H39A H 1.2908 0.5422 0.1630 0.078 Uiso 1 1 calc R
H39B H 1.1744 0.5084 0.0550 0.078 Uiso 1 1 calc R
H39C H 1.1675 0.3694 0.1012 0.078 Uiso 1 1 calc R
C41 C 0.8969(5) 0.8270(4) 0.2359(3) 0.0243(10) Uani 1 1 d .
C42 C 0.9259(5) 0.8974(5) 0.3511(3) 0.0301(11) Uani 1 1 d .
Cl2 Cl 0.4214(3) 0.6884(3) 0.39719(15) 0.1196(8) Uani 1 1 d .
Cl7 Cl 0.2464(3) 0.5275(3) 0.51517(16) 0.1109(8) Uani 1 1 d .
Cl15 Cl 0.2400(3) 0.8191(3) 0.50787(17) 0.1307(9) Uani 1 1 d .
C37 C 0.2467(7) 0.6517(7) 0.4397(4) 0.0621(16) Uani 1 1 d .
H37 H 0.1469 0.5987 0.3814 0.075 Uiso 1 1 calc R
H1A H 1.098(6) 1.077(6) 0.442(4) 0.055(18) Uiso 1 1 d .

loop_
_atom_site_aniso_label
_atom_site_aniso_U_11
_atom_site_aniso_U_22
_atom_site_aniso_U_33
_atom_site_aniso_U_23
_atom_site_aniso_U_13
_atom_site_aniso_U_12
O1 0.0337(18) 0.0299(17) 0.044(2) 0.0100(15) 0.0107(15) 0.0069(14)
O3 0.0364(18) 0.0369(18) 0.0287(18) 0.0050(14) 0.0124(15) 0.0056(15)
N1 0.037(2) 0.030(2) 0.025(2) 0.0010(19) 0.006(2) 0.0077(18)
C19 0.053(4) 0.054(4) 0.071(4) 0.004(3) 0.003(3) 0.037(3)
C20 0.042(3) 0.037(3) 0.043(3) -0.008(2) -0.004(2) 0.019(2)
C21 0.033(3) 0.045(3) 0.056(4) 0.018(3) -0.001(3) 0.015(2)
C22 0.030(3) 0.038(3) 0.033(3) 0.010(2) -0.001(2) 0.001(2)
C23 0.032(3) 0.030(2) 0.029(3) 0.009(2) 0.010(2) 0.010(2)
C24 0.024(2) 0.024(2) 0.027(2) 0.0100(19) 0.0076(19) 0.0074(19)
C25 0.027(2) 0.020(2) 0.019(2) 0.0018(18) 0.0007(19) 0.0054(19)
C26 0.026(2) 0.029(3) 0.028(3) 0.006(2) 0.001(2) 0.008(2)
C27 0.038(3) 0.026(3) 0.037(3) 0.014(2) 0.003(2) 0.007(2)
C28 0.042(3) 0.033(3) 0.029(3) 0.010(2) 0.010(2) 0.020(2)
C29 0.034(3) 0.028(2) 0.024(2) 0.0103(19) 0.005(2) 0.012(2)
C30 0.053(3) 0.028(3) 0.034(3) 0.008(2) 0.005(2) 0.023(2)
C31 0.028(2) 0.024(2) 0.031(3) 0.006(2) 0.008(2) 0.010(2)
C32 0.023(2) 0.021(2) 0.031(3) 0.0077(19) 0.003(2) 0.0105(18)
C33 0.030(2) 0.027(2) 0.028(3) 0.009(2) 0.006(2) 0.013(2)
C34 0.033(3) 0.041(3) 0.046(3) 0.024(2) 0.018(2) 0.021(2)
C35 0.028(3) 0.029(3) 0.060(4) 0.020(2) 0.013(2) 0.008(2)
C36 0.032(3) 0.026(2) 0.045(3) 0.004(2) 0.003(2) 0.006(2)
C39 0.072(4) 0.049(3) 0.059(4) 0.021(3) 0.032(3) 0.042(3)
C41 0.023(2) 0.022(2) 0.021(2) 0.0029(18) 0.0028(18) 0.0065(18)
C42 0.030(3) 0.025(2) 0.029(3) 0.002(2) 0.000(2) 0.012(2)
Cl2 0.0874(14) 0.200(2) 0.0891(14) 0.0489(15) 0.0429(12) 0.0643(15)
Cl7 0.155(2) 0.1277(17) 0.1073(16) 0.0704(14) 0.0609(15) 0.0915(16)
Cl15 0.178(2) 0.1229(18) 0.1145(17) 0.0078(14) 0.0253(16) 0.1099(18)
C37 0.073(4) 0.089(4) 0.041(3) 0.017(3) 0.015(3) 0.052(4)

loop_
_atom_type_symbol
_atom_type_description
_atom_type_scat_dispersion_real
_atom_type_scat_dispersion_imag
_atom_type_scat_source
C C 0.0033 0.0016 'International Tables Vol C Tables 4.2.6.8 and 6.1.1.4'
H H 0.0000 0.0000 'International Tables Vol C Tables 4.2.6.8 and 6.1.1.4'
Cl Cl 0.1484 0.1585 'International Tables Vol C Tables 4.2.6.8 and 6.1.1.4'
N N 0.0061 0.0033 'International Tables Vol C Tables 4.2.6.8 and 6.1.1.4'
O O 0.0106 0.0060 'International Tables Vol C Tables 4.2.6.8 and 6.1.1.4'

loop_
_geom_angle_atom_site_label_1
_geom_angle_atom_site_label_2
_geom_angle_atom_site_label_3
_geom_angle
C26 O1 H1 110.1
C42 N1 C31 112.1(4)
C42 N1 H1A 120(4)
C31 N1 H1A 127(4)
C21 C19 C20 120.9(5)
C21 C19 H19 119.6
C20 C19 H19 119.6
C19 C20 C24 120.7(4)
C19 C20 H20 119.7
C24 C20 H20 119.7
C22 C21 C19 119.1(4)
C22 C21 H21 120.4
C19 C21 H21 120.4
C21 C22 C23 120.2(4)
C21 C22 H22 119.9
C23 C22 H22 119.9
C24 C23 C22 121.1(4)
C24 C23 H23 119.4
C22 C23 H23 119.4
C23 C24 C20 118.0(4)
C23 C24 C41 120.9(4)
C20 C24 C41 120.9(4)
C26 C25 C29 117.5(4)
C26 C25 C41 121.3(4)
C29 C25 C41 121.2(4)
O1 C26 C27 116.5(4)
O1 C26 C25 123.2(4)
C27 C26 C25 120.3(4)
C30 C27 C26 120.8(4)
C30 C27 H27 119.6
C26 C27 H27 119.6
C30 C28 C29 117.9(4)
C30 C28 C39 122.3(4)
C29 C28 C39 119.8(4)
C28 C29 C25 122.9(4)
C28 C29 H29 118.5
C25 C29 H29 118.5
C28 C30 C27 120.6(4)
C28 C30 H30 119.7
C27 C30 H30 119.7
C36 C31 C32 122.8(4)
C36 C31 N1 128.1(4)
C32 C31 N1 109.1(4)
C33 C32 C31 119.8(4)
C33 C32 C41 130.6(4)
C31 C32 C41 109.5(4)
C32 C33 C34 117.9(4)
C32 C33 H33 121.0
C34 C33 H33 121.0
C35 C34 C33 121.5(4)
C35 C34 H34 119.2
C33 C34 H34 119.2
C36 C35 C34 121.1(4)
C36 C35 H35 119.5
C34 C35 H35 119.5
C31 C36 C35 116.9(4)
C31 C36 H36 121.6
C35 C36 H36 121.6
C28 C39 H39A 109.5
C28 C39 H39B 109.5
H39A C39 H39B 109.5
C28 C39 H39C 109.5
H39A C39 H39C 109.5
H39B C39 H39C 109.5
C32 C41 C25 113.5(3)
C32 C41 C24 109.4(3)
C25 C41 C24 113.5(3)
C32 C41 C42 100.5(3)
C25 C41 C42 108.4(3)
C24 C41 C42 110.8(3)
O3 C42 N1 126.5(4)
O3 C42 C41 124.9(4)
N1 C42 C41 108.6(4)
Cl15 C37 Cl2 112.9(4)
Cl15 C37 Cl7 109.0(3)
Cl2 C37 Cl7 108.4(3)
Cl15 C37 H37 108.8
Cl2 C37 H37 108.8
Cl7 C37 H37 108.8

loop_
_geom_bond_atom_site_label_1
_geom_bond_atom_site_label_2
_geom_bond_distance
O1 C26 1.382(5)
O1 H1 0.8089
O3 C42 1.235(5)
N1 C42 1.342(5)
N1 C31 1.406(6)
N1 H1A 0.77(5)
C19 C21 1.381(7)
C19 C20 1.384(6)
C19 H19 0.9300
C20 C24 1.390(6)
C20 H20 0.9300
C21 C22 1.372(6)
C21 H21 0.9300
C22 C23 1.395(6)
C22 H22 0.9300
C23 C24 1.385(5)
C23 H23 0.9300
C24 C41 1.542(5)
C25 C26 1.391(5)
C25 C29 1.394(6)
C25 C41 1.541(5)
C26 C27 1.386(6)
C27 C30 1.383(6)
C27 H27 0.9300
C28 C30 1.378(6)
C28 C29 1.392(6)
C28 C39 1.515(6)
C29 H29 0.9300
C30 H30 0.9300
C31 C36 1.377(6)
C31 C32 1.391(5)
C32 C33 1.381(6)
C32 C41 1.517(5)
C33 C34 1.385(6)
C33 H33 0.9300
C34 C35 1.385(6)
C34 H34 0.9300
C35 C36 1.384(6)
C35 H35 0.9300
C36 H36 0.9300
C39 H39A 0.9600
C39 H39B 0.9600
C39 H39C 0.9600
C41 C42 1.562(6)
Cl2 C37 1.722(6)
Cl7 C37 1.734(6)
Cl15 C37 1.714(6)
C37 H37 0.9800

loop_
_geom_torsion_atom_site_label_1
_geom_torsion_atom_site_label_2
_geom_torsion_atom_site_label_3
_geom_torsion_atom_site_label_4
_geom_torsion
C21 C19 C20 C24 -0.7(8)
C20 C19 C21 C22 1.4(8)
C19 C21 C22 C23 -0.9(7)
C21 C22 C23 C24 -0.4(6)
C22 C23 C24 C20 1.1(6)
C22 C23 C24 C41 -172.7(4)
C19 C20 C24 C23 -0.6(7)
C19 C20 C24 C41 173.2(4)
C29 C25 C26 O1 -177.9(4)
C41 C25 C26 O1 1.2(6)
C29 C25 C26 C27 -0.2(6)
C41 C25 C26 C27 178.9(4)
O1 C26 C27 C30 177.2(4)
C25 C26 C27 C30 -0.6(6)
C30 C28 C29 C25 -2.5(6)
C39 C28 C29 C25 176.7(4)
C26 C25 C29 C28 1.8(6)
C41 C25 C29 C28 -177.3(4)
C29 C28 C30 C27 1.6(6)
C39 C28 C30 C27 -177.6(4)
C26 C27 C30 C28 -0.1(7)
C42 N1 C31 C36 177.5(4)
C42 N1 C31 C32 -1.0(5)
C36 C31 C32 C33 -2.4(6)
N1 C31 C32 C33 176.2(4)
C36 C31 C32 C41 180.0(4)
N1 C31 C32 C41 -1.4(5)
C31 C32 C33 C34 2.4(6)
C41 C32 C33 C34 179.4(4)
C32 C33 C34 C35 -0.9(6)
C33 C34 C35 C36 -0.6(7)
C32 C31 C36 C35 0.8(6)
N1 C31 C36 C35 -177.5(4)
C34 C35 C36 C31 0.7(6)
C33 C32 C41 C25 70.1(5)
C31 C32 C41 C25 -112.6(4)
C33 C32 C41 C24 -57.8(5)
C31 C32 C41 C24 119.5(4)
C33 C32 C41 C42 -174.4(4)
C31 C32 C41 C42 2.9(4)
C26 C25 C41 C32 175.1(4)
C29 C25 C41 C32 -5.8(5)
C26 C25 C41 C24 -59.2(5)
C29 C25 C41 C24 119.9(4)
C26 C25 C41 C42 64.4(5)
C29 C25 C41 C42 -116.5(4)
C23 C24 C41 C32 91.2(4)
C20 C24 C41 C32 -82.3(5)
C23 C24 C41 C25 -36.6(5)
C20 C24 C41 C25 149.8(4)
C23 C24 C41 C42 -158.8(4)
C20 C24 C41 C42 27.6(5)
C31 N1 C42 O3 -178.2(4)
C31 N1 C42 C41 3.0(5)
C32 C41 C42 O3 177.7(4)
C25 C41 C42 O3 -63.1(5)
C24 C41 C42 O3 62.1(5)
C32 C41 C42 N1 -3.5(4)
C25 C41 C42 N1 115.7(4)
C24 C41 C42 N1 -119.1(4)
